data_1563388
loop_
_publ_author_name
'Zhang, Chun-Jing'
'Pang, Hai-Jun'
'Tang, Qun'
'Wang, Hui-Yuan'
'Chen, Ya-Guang'

_publ_section_title
;
 Three 3D hybrid networks based on octamolybdates and different
 CuI/CuII-bis(triazole) motifs
;
_journal_issue 12
_journal_name_full 'Journal of Solid State Chemistry'
_journal_page_first 2945
_journal_page_last 2950
_journal_paper_doi 10.1016/j.jssc.2010.10.006
_journal_volume 183
_journal_year 2010
_chemical_formula_sum 'C9 H14 Cu2 Mo4 N6 O13'
_chemical_formula_weight 925.12
_space_group_IT_number 14
_space_group_name_Hall '-P 2yn'
_space_group_name_H-M_alt 'P 1 21/n 1'
_symmetry_cell_setting monoclinic
_symmetry_space_group_name_H-M 'P 1 21/n 1'
_atom_sites_solution_hydrogens geom
_atom_sites_solution_primary direct
_atom_sites_solution_secondary difmap
_audit_creation_method SHELXL-97
_cell_angle_alpha 90.000
_cell_angle_beta 100.829(1)
_cell_angle_gamma 90.000
_cell_formula_units_Z 4
_cell_length_a 11.585(1)
_cell_length_b 15.389(1)
_cell_length_c 11.870(2)
_cell_measurement_reflns_used 25
_cell_measurement_temperature 293(2)
_cell_measurement_theta_max 15
_cell_measurement_theta_min 7.5
_cell_volume 2078.5(4)
_computing_cell_refinement 'Bruker SMART'
_computing_data_collection 'Bruker SMART'
_computing_data_reduction 'Bruker SAINT'
_computing_molecular_graphics 'Bruker SHELXTL'
_computing_publication_material 'Bruker SHELXTL'
_computing_structure_refinement 'SHELXL-97 (Sheldrick, 1997)'
_computing_structure_solution 'SHELXS-97 (Sheldrick, 1990)'
_diffrn_ambient_temperature 293(2)
_diffrn_measured_fraction_theta_full 0.998
_diffrn_measured_fraction_theta_max 0.998
_diffrn_measurement_device_type 'CCD area detector'
_diffrn_measurement_method 'phi and omega scans'
_diffrn_radiation_monochromator graphite
_diffrn_radiation_source 'fine-focus sealed tube'
_diffrn_radiation_type MoK\a
_diffrn_radiation_wavelength 0.71069
_diffrn_reflns_av_R_equivalents 0.0375
_diffrn_reflns_av_sigmaI/netI 0.0444
_diffrn_reflns_limit_h_max 14
_diffrn_reflns_limit_h_min -14
_diffrn_reflns_limit_k_max 18
_diffrn_reflns_limit_k_min -18
_diffrn_reflns_limit_l_max 14
_diffrn_reflns_limit_l_min -6
_diffrn_reflns_number 10948
_diffrn_reflns_theta_full 25.75
_diffrn_reflns_theta_max 25.75
_diffrn_reflns_theta_min 2.19
_diffrn_standards_decay_% none
_diffrn_standards_interval_count 150
_diffrn_standards_number 2
_exptl_absorpt_coefficient_mu 4.429
_exptl_absorpt_correction_T_max 0.614
_exptl_absorpt_correction_T_min 0.612
_exptl_absorpt_correction_type none
_exptl_crystal_colour red
_exptl_crystal_density_diffrn 2.956
_exptl_crystal_density_method 'not measured'
_exptl_crystal_description block
_exptl_crystal_F_000 1760.0
_exptl_crystal_size_max 0.1122
_exptl_crystal_size_mid 0.1116
_exptl_crystal_size_min 0.1110
_refine_diff_density_max 2.305
_refine_diff_density_min -1.146
_refine_diff_density_rms 0.253
_refine_ls_extinction_method none
_refine_ls_goodness_of_fit_ref 1.094
_refine_ls_hydrogen_treatment refall
_refine_ls_matrix_type full
_refine_ls_number_parameters 307
_refine_ls_number_reflns 3976
_refine_ls_number_restraints 0
_refine_ls_restrained_S_all 1.094
_refine_ls_R_factor_all 0.0548
_refine_ls_R_factor_gt 0.0379
_refine_ls_shift/su_max 0.000
_refine_ls_shift/su_mean 0.000
_refine_ls_structure_factor_coef Fsqd
_refine_ls_weighting_details 'calc w=1/[\s^2^(Fo^2^)+(0.0638P)^2^+1.1819P] where P=(Fo^2^+2Fc^2^)/3'
_refine_ls_weighting_scheme calc
_refine_ls_wR_factor_gt 0.1027
_refine_ls_wR_factor_ref 0.1169
_reflns_number_gt 3121
_reflns_number_total 3976
_reflns_threshold_expression >2sigma(I)
_cod_data_source_file JSSC-2010-183-2945.cif
_cod_data_source_block Compound2
_cod_depositor_comments
;
The following automatic conversions were performed:

data item '_symmetry_cell_setting' value 'Monoclinic' was changed to
'monoclinic' in accordance with the built-in table derived from the
CIF Core dictionary named 'cif_core.dic' version 2.4.5 last updated
on 2014-11-21.

Automatic conversion script
Id: cif_fix_values 8369 2020-08-20 11:38:08Z andrius 
;
_cod_original_sg_symbol_H-M P2(1)/n
_cod_database_code 1563388

loop_
_symmetry_equiv_pos_as_xyz
'x, y, z'
'-x+1/2, y+1/2, -z+1/2'
'-x, -y, -z'
'x-1/2, -y-1/2, z-1/2'

loop_
_atom_site_label
_atom_site_type_symbol
_atom_site_fract_x
_atom_site_fract_y
_atom_site_fract_z
_atom_site_U_iso_or_equiv
_atom_site_adp_type
_atom_site_occupancy
_atom_site_symmetry_multiplicity
_atom_site_calc_flag
_atom_site_refinement_flags
_atom_site_disorder_assembly
_atom_site_disorder_group
Mo1 Mo 0.13935(5) 0.12498(4) -0.08954(5) 0.02000(18) Uani 1 1 d . . .
Mo2 Mo 0.21988(5) 0.13145(4) 0.18800(5) 0.01989(18) Uani 1 1 d . . .
Mo3 Mo 0.12238(5) -0.06730(4) 0.06772(5) 0.01749(17) Uani 1 1 d . . .
Mo4 Mo 0.04680(5) -0.07377(4) -0.20527(5) 0.01853(17) Uani 1 1 d . . .
Cu2 Cu 0.17253(9) 0.08893(8) -0.39209(10) 0.0415(3) Uani 1 1 d . . .
Cu1 Cu 0.16184(8) 0.34033(7) 0.04124(9) 0.0332(3) Uani 1 1 d . . .
O1 O 0.1032(4) -0.0288(3) -0.3152(4) 0.0252(12) Uani 1 1 d . . .
O2 O -0.0439(4) -0.0769(3) -0.0538(4) 0.0196(11) Uani 1 1 d . . .
O3 O 0.2354(4) -0.0151(3) 0.1620(4) 0.0231(11) Uani 1 1 d . . .
O4 O 0.0953(5) -0.1776(3) -0.1969(4) 0.0286(12) Uani 1 1 d . . .
O5 O 0.1630(4) -0.0256(3) -0.0737(4) 0.0196(11) Uani 1 1 d . . .
O6 O 0.2174(5) 0.1259(3) -0.1981(4) 0.0284(13) Uani 1 1 d . . .
O7 O 0.1637(4) -0.1720(3) 0.0658(4) 0.0263(12) Uani 1 1 d . . .
O8 O 0.3506(5) 0.1336(3) 0.2803(4) 0.0284(13) Uani 1 1 d . . .
O9 O 0.1125(4) 0.0860(3) 0.2783(4) 0.0228(11) Uani 1 1 d . . .
O10 O -0.0093(4) 0.0717(3) -0.1685(4) 0.0191(11) Uani 1 1 d . . .
O11 O 0.0920(4) 0.2295(3) -0.0826(4) 0.0297(13) Uani 1 1 d . . .
O12 O 0.1729(5) 0.2376(3) 0.1794(5) 0.0297(12) Uani 1 1 d . . .
O13 O 0.2627(4) 0.1234(3) 0.0396(4) 0.0207(11) Uani 1 1 d . . .
N1 N 0.3205(5) 0.3465(4) 0.0120(5) 0.0237(14) Uani 1 1 d . . .
N2 N 0.0153(5) 0.1344(4) -0.4515(5) 0.0257(15) Uani 1 1 d . . .
N3 N 0.4851(5) 0.3007(4) -0.0302(5) 0.0216(13) Uani 1 1 d . . .
N4 N 0.4794(5) -0.1091(4) 0.4216(6) 0.0254(14) Uani 1 1 d . . .
N5 N 0.5838(5) -0.0180(4) 0.3422(5) 0.0250(14) Uani 1 1 d . . .
N6 N 0.6600(5) -0.0778(4) 0.3999(5) 0.0247(14) Uani 1 1 d . . .
C1 C 0.4788(6) -0.0389(5) 0.3586(7) 0.0326(19) Uani 1 1 d . . .
H1A H 0.4113 -0.0075 0.3289 0.039 Uiso 1 1 calc R . .
C2 C 0.5752(7) 0.0576(5) 0.1562(7) 0.0294(18) Uani 1 1 d . . .
H2A H 0.4927 0.0419 0.1386 0.035 Uiso 1 1 calc R . .
H2B H 0.6193 0.0148 0.1217 0.035 Uiso 1 1 calc R . .
C3 C 0.3704(6) 0.2919(5) -0.0504(6) 0.0217(16) Uani 1 1 d . . .
H3A H 0.3294 0.2522 -0.1021 0.026 Uiso 1 1 calc R . .
C4 C 0.5592(7) 0.1522(5) -0.0208(7) 0.0267(18) Uani 1 1 d . . .
H4A H 0.4787 0.1325 -0.0437 0.032 Uiso 1 1 calc R . .
H4B H 0.6091 0.1127 -0.0538 0.032 Uiso 1 1 calc R . .
C5 C 0.5702(6) 0.2433(5) -0.0692(7) 0.0267(17) Uani 1 1 d . . .
H5A H 0.6492 0.2653 -0.0432 0.032 Uiso 1 1 calc R . .
H5B H 0.5551 0.2413 -0.1524 0.032 Uiso 1 1 calc R . .
C6 C -0.0877(6) 0.1087(5) -0.4304(6) 0.0250(17) Uani 1 1 d . . .
H6A H -0.0956 0.0636 -0.3802 0.030 Uiso 1 1 calc R . .
C7 C 0.5920(6) -0.1309(5) 0.4444(7) 0.0261(18) Uani 1 1 d . . .
H7A H 0.6203 -0.1793 0.4878 0.031 Uiso 1 1 calc R . .
C8 C 0.6176(7) 0.0595(5) 0.2852(7) 0.034(2) Uani 1 1 d . . .
H8A H 0.7025 0.0648 0.3014 0.041 Uiso 1 1 calc R . .
H8B H 0.5854 0.1104 0.3164 0.041 Uiso 1 1 calc R . .
C9 C 0.5930(7) 0.1485(5) 0.1081(7) 0.0318(19) Uani 1 1 d . . .
H9A H 0.5461 0.1902 0.1411 0.038 Uiso 1 1 calc R . .
H9B H 0.6748 0.1651 0.1309 0.038 Uiso 1 1 calc R . .

loop_
_atom_site_aniso_label
_atom_site_aniso_U_11
_atom_site_aniso_U_22
_atom_site_aniso_U_33
_atom_site_aniso_U_23
_atom_site_aniso_U_13
_atom_site_aniso_U_12
Mo1 0.0205(3) 0.0214(4) 0.0187(4) -0.0011(2) 0.0051(3) -0.0055(3)
Mo2 0.0181(3) 0.0222(4) 0.0192(4) -0.0014(3) 0.0028(3) -0.0016(2)
Mo3 0.0153(3) 0.0187(3) 0.0186(3) -0.0006(2) 0.0035(2) 0.0016(2)
Mo4 0.0182(3) 0.0209(3) 0.0175(4) -0.0035(2) 0.0059(3) -0.0010(2)
Cu2 0.0232(6) 0.0539(7) 0.0479(7) 0.0085(6) 0.0077(5) 0.0049(5)
Cu1 0.0212(5) 0.0388(6) 0.0426(7) -0.0016(5) 0.0135(4) 0.0052(4)
O1 0.026(3) 0.029(3) 0.022(3) 0.000(2) 0.010(2) -0.003(2)
O2 0.019(3) 0.022(3) 0.019(3) -0.002(2) 0.006(2) 0.004(2)
O3 0.023(3) 0.023(3) 0.022(3) -0.003(2) 0.002(2) 0.000(2)
O4 0.030(3) 0.026(3) 0.028(3) -0.006(2) 0.001(2) 0.003(2)
O5 0.016(2) 0.021(3) 0.022(3) -0.002(2) 0.005(2) -0.001(2)
O6 0.032(3) 0.034(3) 0.022(3) -0.005(2) 0.013(2) -0.010(2)
O7 0.025(3) 0.022(3) 0.033(3) -0.004(2) 0.008(2) 0.001(2)
O8 0.025(3) 0.036(3) 0.021(3) -0.004(2) -0.003(2) -0.001(2)
O9 0.024(3) 0.025(3) 0.019(3) -0.002(2) 0.004(2) -0.001(2)
O10 0.020(3) 0.022(3) 0.014(3) -0.002(2) 0.000(2) -0.001(2)
O11 0.034(3) 0.025(3) 0.029(3) -0.001(2) 0.001(2) -0.003(2)
O12 0.035(3) 0.024(3) 0.031(3) 0.002(2) 0.008(2) 0.002(2)
O13 0.013(2) 0.025(3) 0.025(3) -0.004(2) 0.007(2) -0.008(2)
N1 0.022(3) 0.025(3) 0.026(4) 0.000(3) 0.010(3) 0.001(3)
N2 0.021(3) 0.032(4) 0.024(4) 0.007(3) 0.004(3) 0.007(3)
N3 0.018(3) 0.019(3) 0.029(4) 0.003(3) 0.007(3) 0.000(2)
N4 0.018(3) 0.025(3) 0.034(4) 0.004(3) 0.005(3) -0.003(3)
N5 0.018(3) 0.025(3) 0.030(4) 0.010(3) 0.000(3) 0.000(3)
N6 0.020(3) 0.027(4) 0.028(4) 0.007(3) 0.008(3) 0.004(3)
C1 0.011(4) 0.041(5) 0.046(5) 0.006(4) 0.004(3) -0.002(3)
C2 0.027(4) 0.023(4) 0.039(5) 0.002(4) 0.009(4) 0.001(3)
C3 0.015(3) 0.026(4) 0.023(4) 0.003(3) 0.001(3) -0.003(3)
C4 0.024(4) 0.022(4) 0.036(5) 0.000(3) 0.011(4) 0.003(3)
C5 0.027(4) 0.028(4) 0.029(4) 0.004(3) 0.015(3) 0.004(3)
C6 0.019(4) 0.031(4) 0.026(4) 0.009(3) 0.004(3) -0.001(3)
C7 0.026(4) 0.022(4) 0.032(5) 0.009(3) 0.009(4) 0.000(3)
C8 0.026(4) 0.036(5) 0.038(5) 0.010(4) -0.001(4) -0.004(4)
C9 0.031(4) 0.028(4) 0.035(5) 0.007(4) 0.004(4) 0.003(4)

loop_
_atom_type_symbol
_atom_type_description
_atom_type_scat_dispersion_real
_atom_type_scat_dispersion_imag
_atom_type_scat_source
C C 0.0033 0.0016 'International Tables Vol C Tables 4.2.6.8 and 6.1.1.4'
H H 0.0000 0.0000 'International Tables Vol C Tables 4.2.6.8 and 6.1.1.4'
N N 0.0061 0.0033 'International Tables Vol C Tables 4.2.6.8 and 6.1.1.4'
O O 0.0106 0.0060 'International Tables Vol C Tables 4.2.6.8 and 6.1.1.4'
Cu Cu 0.3201 1.2651 'International Tables Vol C Tables 4.2.6.8 and 6.1.1.4'
Mo Mo -1.6832 0.6857 'International Tables Vol C Tables 4.2.6.8 and 6.1.1.4'

loop_
_geom_angle_atom_site_label_1
_geom_angle_atom_site_label_2
_geom_angle_atom_site_label_3
_geom_angle
_geom_angle_site_symmetry_1
_geom_angle_site_symmetry_3
O6 Mo1 O11 104.4(3) . .
O6 Mo1 O13 100.7(2) . .
O11 Mo1 O13 100.0(2) . .
O6 Mo1 O10 100.5(2) . .
O11 Mo1 O10 98.9(2) . .
O13 Mo1 O10 146.9(2) . .
O6 Mo1 O2 161.8(2) . 3
O11 Mo1 O2 93.6(2) . 3
O13 Mo1 O2 78.06(19) . 3
O10 Mo1 O2 73.90(18) . 3
O6 Mo1 O5 89.9(2) . .
O11 Mo1 O5 164.7(2) . .
O13 Mo1 O5 82.11(18) . .
O10 Mo1 O5 72.85(17) . .
O2 Mo1 O5 71.92(16) 3 .
O6 Mo1 Mo3 134.73(17) . 3
O11 Mo1 Mo3 86.54(18) . 3
O13 Mo1 Mo3 120.81(15) . 3
O10 Mo1 Mo3 34.27(14) . 3
O2 Mo1 Mo3 42.75(11) 3 3
O5 Mo1 Mo3 79.50(11) . 3
O8 Mo2 O12 104.7(2) . .
O8 Mo2 O9 103.9(2) . .
O12 Mo2 O9 98.5(2) . .
O8 Mo2 O13 103.9(2) . .
O12 Mo2 O13 98.1(2) . .
O9 Mo2 O13 142.6(2) . .
O8 Mo2 O3 91.3(2) . .
O12 Mo2 O3 163.9(2) . .
O9 Mo2 O3 77.97(19) . .
O13 Mo2 O3 76.85(19) . .
O8 Mo2 O2 161.2(2) . 3
O12 Mo2 O2 94.0(2) . 3
O9 Mo2 O2 72.24(18) . 3
O13 Mo2 O2 73.33(18) . 3
O3 Mo2 O2 69.92(15) . 3
O7 Mo3 O3 105.5(2) . .
O7 Mo3 O5 100.9(2) . .
O3 Mo3 O5 97.4(2) . .
O7 Mo3 O10 101.7(2) . 3
O3 Mo3 O10 97.6(2) . 3
O5 Mo3 O10 148.32(19) . 3
O7 Mo3 O2 98.3(2) . .
O3 Mo3 O2 156.2(2) . .
O5 Mo3 O2 77.12(18) . .
O10 Mo3 O2 77.91(19) 3 .
O7 Mo3 O2 173.3(2) . 3
O3 Mo3 O2 81.20(19) . 3
O5 Mo3 O2 77.51(18) . 3
O10 Mo3 O2 77.41(18) 3 3
O2 Mo3 O2 74.97(18) . 3
O7 Mo3 Mo4 88.91(18) . .
O3 Mo3 Mo4 133.83(17) . .
O5 Mo3 Mo4 36.47(13) . .
O10 Mo3 Mo4 122.53(14) 3 .
O2 Mo3 Mo4 44.62(12) . .
O2 Mo3 Mo4 86.04(11) 3 .
O7 Mo3 Mo1 90.68(17) . 3
O3 Mo3 Mo1 132.73(17) . 3
O5 Mo3 Mo1 123.19(13) . 3
O10 Mo3 Mo1 35.14(13) 3 3
O2 Mo3 Mo1 46.11(13) . 3
O2 Mo3 Mo1 84.81(11) 3 3
Mo4 Mo3 Mo1 89.44(2) . 3
O4 Mo4 O1 104.9(3) . .
O4 Mo4 O9 102.6(2) . 3
O1 Mo4 O9 99.8(2) . 3
O4 Mo4 O5 97.9(2) . .
O1 Mo4 O5 98.5(2) . .
O9 Mo4 O5 147.9(2) 3 .
O4 Mo4 O2 97.6(2) . .
O1 Mo4 O2 157.2(2) . .
O9 Mo4 O2 78.60(19) 3 .
O5 Mo4 O2 74.39(18) . .
O4 Mo4 O10 166.4(2) . .
O1 Mo4 O10 85.2(2) . .
O9 Mo4 O10 84.37(18) 3 .
O5 Mo4 O10 71.17(17) . .
O2 Mo4 O10 71.99(16) . .
O4 Mo4 Mo3 86.84(18) . .
O1 Mo4 Mo3 133.58(16) . .
O9 Mo4 Mo3 121.65(16) 3 .
O5 Mo4 Mo3 35.09(14) . .
O2 Mo4 Mo3 43.06(12) . .
O10 Mo4 Mo3 79.52(11) . .
N2 Cu2 N6 151.0(3) . 3_655
N2 Cu2 O1 93.1(2) . .
N6 Cu2 O1 112.3(2) 3_655 .
N2 Cu2 O6 106.8(2) . .
N6 Cu2 O6 91.7(2) 3_655 .
O1 Cu2 O6 79.95(18) . .
N1 Cu1 N4 153.2(3) . 2
N1 Cu1 O12 103.7(2) . .
N4 Cu1 O12 92.9(2) 2 .
N1 Cu1 O11 98.9(2) . .
N4 Cu1 O11 103.5(2) 2 .
O12 Cu1 O11 84.85(19) . .
Mo4 O1 Cu2 148.6(3) . .
Mo3 O2 Mo4 92.32(18) . .
Mo3 O2 Mo1 91.14(17) . 3
Mo4 O2 Mo1 162.5(2) . 3
Mo3 O2 Mo3 105.03(18) . 3
Mo4 O2 Mo3 98.84(18) . 3
Mo1 O2 Mo3 96.82(17) 3 3
Mo3 O2 Mo2 164.1(2) . 3
Mo4 O2 Mo2 86.86(16) . 3
Mo1 O2 Mo2 85.15(15) 3 3
Mo3 O2 Mo2 90.77(15) 3 3
Mo3 O3 Mo2 118.1(2) . .
Mo3 O5 Mo4 108.4(2) . .
Mo3 O5 Mo1 110.8(2) . .
Mo4 O5 Mo1 104.7(2) . .
Mo1 O6 Cu2 133.7(3) . .
Mo4 O9 Mo2 117.3(3) 3 .
Mo3 O10 Mo1 110.6(2) 3 .
Mo3 O10 Mo4 108.6(2) 3 .
Mo1 O10 Mo4 103.4(2) . .
Mo1 O11 Cu1 130.8(3) . .
Mo2 O12 Cu1 132.9(3) . .
Mo1 O13 Mo2 117.1(2) . .
C3 N1 C6 103.0(6) . 4_666
C3 N1 Cu1 126.7(5) . .
C6 N1 Cu1 128.5(5) 4_666 .
C6 N2 N3 102.9(6) . 4_565
C6 N2 Cu2 129.5(5) . .
N3 N2 Cu2 127.5(5) 4_565 .
C3 N3 N2 108.7(6) . 4_666
C3 N3 C5 126.8(6) . .
N2 N3 C5 123.8(6) 4_666 .
C1 N4 C7 102.9(6) . .
C1 N4 Cu1 123.1(5) . 2_545
C7 N4 Cu1 134.0(5) . 2_545
C1 N5 N6 107.0(6) . .
C1 N5 C8 127.4(7) . .
N6 N5 C8 125.3(6) . .
C7 N6 N5 103.9(6) . .
C7 N6 Cu2 129.5(5) . 3_655
N5 N6 Cu2 125.8(5) . 3_655
N4 C1 N5 112.4(7) . .
C8 C2 C9 108.4(6) . .
N3 C3 N1 111.4(7) . .
C9 C4 C5 113.1(6) . .
N3 C5 C4 109.0(6) . .
N2 C6 N1 113.9(7) . 4_565
N6 C7 N4 113.8(7) . .
N5 C8 C2 112.8(7) . .
C4 C9 C2 112.6(7) . .

loop_
_geom_bond_atom_site_label_1
_geom_bond_atom_site_label_2
_geom_bond_distance
_geom_bond_site_symmetry_2
Mo1 O6 1.707(5) .
Mo1 O11 1.707(5) .
Mo1 O13 1.889(5) .
Mo1 O10 1.977(5) .
Mo1 O2 2.318(5) 3
Mo1 O5 2.336(5) .
Mo1 Mo3 3.2162(15) 3
Mo2 O8 1.695(5) .
Mo2 O12 1.718(5) .
Mo2 O9 1.920(5) .
Mo2 O13 1.922(5) .
Mo2 O3 2.287(5) .
Mo2 O2 2.486(5) 3
Mo3 O7 1.682(5) .
Mo3 O3 1.750(5) .
Mo3 O5 1.936(5) .
Mo3 O10 1.935(5) 3
Mo3 O2 2.184(5) .
Mo3 O2 2.393(5) 3
Mo3 Mo4 3.1954(16) .
Mo3 Mo1 3.2162(15) 3
Mo4 O4 1.690(5) .
Mo4 O1 1.711(5) .
Mo4 O9 1.895(5) 3
Mo4 O5 2.002(5) .
Mo4 O2 2.246(5) .
Mo4 O10 2.394(5) .
Cu2 N2 1.956(6) .
Cu2 N6 1.967(6) 3_655
Cu2 O1 2.244(5) .
Cu2 O6 2.334(5) .
Cu1 N1 1.936(6) .
Cu1 N4 1.936(6) 2
Cu1 O12 2.265(5) .
Cu1 O11 2.297(5) .
O2 Mo1 2.318(5) 3
O2 Mo3 2.393(5) 3
O2 Mo2 2.486(5) 3
O9 Mo4 1.895(5) 3
O10 Mo3 1.935(5) 3
N1 C3 1.324(9) .
N1 C6 1.341(9) 4_666
N2 C6 1.324(9) .
N2 N3 1.367(8) 4_565
N3 C3 1.312(9) .
N3 N2 1.367(8) 4_666
N3 C5 1.462(9) .
N4 C1 1.314(10) .
N4 C7 1.325(9) .
N4 Cu1 1.936(6) 2_545
N5 C1 1.307(9) .
N5 N6 1.366(8) .
N5 C8 1.461(9) .
N6 C7 1.313(9) .
N6 Cu2 1.967(6) 3_655
C2 C8 1.517(11) .
C2 C9 1.540(10) .
C4 C9 1.508(11) .
C4 C5 1.530(10) .
C6 N1 1.341(9) 4_565
